data_2221584
loop_
_publ_author_name
'Ali, Basem Fares'
'Al-Far, Rawhi'

_publ_section_title
;
 Bis(2,6-dimethylpyridinium) tetrabromidozincate(II)
;
_journal_coeditor_code AT2771
_journal_issue 5
_journal_name_full 'Acta Crystallographica Section E'
_journal_page_first m581
_journal_page_last m582
_journal_paper_doi 10.1107/S1600536809015219
_journal_volume 65
_journal_year 2009
_chemical_formula_iupac '(C7 H10 N)2 '[Zn Br4]''
_chemical_formula_moiety '2(C7 H10 N +), Br4 Zn 2-'
_chemical_formula_sum 'C14 H20 Br4 N2 Zn'
_chemical_formula_weight 601.33
_chemical_name_common '[2,6-DMepyrH].ZnBr4'
_chemical_name_systematic
;
Bis(2,6-dimethylpyridinium) tetrabromidozincate(II)
;
_space_group_IT_number 60
_symmetry_cell_setting orthorhombic
_symmetry_space_group_name_Hall '-P 2n 2ab'
_symmetry_space_group_name_H-M 'P b c n'
_atom_sites_solution_hydrogens geom
_atom_sites_solution_primary direct
_atom_sites_solution_secondary difmap
_audit_creation_method SHELXL-97
_cell_angle_alpha 90.00
_cell_angle_beta 90.00
_cell_angle_gamma 90.00
_cell_formula_units_Z 4
_cell_length_a 17.237(2)
_cell_length_b 9.0754(17)
_cell_length_c 13.7302(14)
_cell_measurement_reflns_used 250
_cell_measurement_temperature 293(2)
_cell_measurement_theta_max 17.96
_cell_measurement_theta_min 3.154
_cell_volume 2147.9(5)
_computing_cell_refinement 'XSCANS (Siemens, 1996)'
_computing_data_collection 'XSCANS (Siemens, 1996)'
_computing_data_reduction 'SHELXTL (Sheldrick, 2008)'
_computing_molecular_graphics 'SHELXTL (Sheldrick, 2008)'
_computing_publication_material 'SHELXTL (Sheldrick, 2008)'
_computing_structure_refinement 'SHELXL97 (Sheldrick, 2008)'
_computing_structure_solution 'SHELXS97 (Sheldrick, 2008)'
_diffrn_ambient_temperature 293(2)
_diffrn_measured_fraction_theta_full 0.991
_diffrn_measured_fraction_theta_max 0.991
_diffrn_measurement_device_type 'Bruker P4'
_diffrn_measurement_method \w
_diffrn_radiation_monochromator graphite
_diffrn_radiation_source 'fine-focus sealed tube'
_diffrn_radiation_type MoK\a
_diffrn_radiation_wavelength 0.71073
_diffrn_reflns_av_R_equivalents 0.0864
_diffrn_reflns_av_sigmaI/netI 0.1440
_diffrn_reflns_limit_h_max 20
_diffrn_reflns_limit_h_min -1
_diffrn_reflns_limit_k_max 10
_diffrn_reflns_limit_k_min -1
_diffrn_reflns_limit_l_max 16
_diffrn_reflns_limit_l_min -1
_diffrn_reflns_number 2020
_diffrn_reflns_theta_full 25.50
_diffrn_reflns_theta_max 25.50
_diffrn_reflns_theta_min 2.54
_diffrn_standards_decay_% 0.01
_diffrn_standards_interval_count 97
_diffrn_standards_number 3
_exptl_absorpt_coefficient_mu 8.580
_exptl_absorpt_correction_T_max 0.2787
_exptl_absorpt_correction_T_min 0.1828
_exptl_absorpt_correction_type numerical
_exptl_absorpt_process_details '(SADABS; Bruker 2001)'
_exptl_crystal_colour colourless
_exptl_crystal_density_diffrn 1.860
_exptl_crystal_density_method 'not measured'
_exptl_crystal_description plate
_exptl_crystal_F_000 1152
_exptl_crystal_size_max 0.30
_exptl_crystal_size_mid 0.20
_exptl_crystal_size_min 0.20
_refine_diff_density_max 0.602
_refine_diff_density_min -0.477
_refine_ls_extinction_method none
_refine_ls_goodness_of_fit_ref 0.982
_refine_ls_hydrogen_treatment constr
_refine_ls_matrix_type full
_refine_ls_number_parameters 98
_refine_ls_number_reflns 1980
_refine_ls_number_restraints 0
_refine_ls_restrained_S_all 0.982
_refine_ls_R_factor_all 0.2589
_refine_ls_R_factor_gt 0.0878
_refine_ls_shift/su_max 0.000
_refine_ls_shift/su_mean 0.000
_refine_ls_structure_factor_coef Fsqd
_refine_ls_weighting_details 'calc w=1/[\s^2^(Fo^2^)+(0.0451P)^2^] where P=(Fo^2^+2Fc^2^)/3'
_refine_ls_weighting_scheme calc
_refine_ls_wR_factor_gt 0.1293
_refine_ls_wR_factor_ref 0.1772
_reflns_number_gt 1850
_reflns_number_total 1987
_reflns_threshold_expression I>2\s(I)
_cod_data_source_file at2771.cif
_cod_data_source_block I
_cod_database_code 2221584
_cod_database_fobs_code 2221584

loop_
_symmetry_equiv_pos_as_xyz
'x, y, z'
'-x+1/2, -y+1/2, z+1/2'
'-x, y, -z+1/2'
'x+1/2, -y+1/2, -z'
'-x, -y, -z'
'x-1/2, y-1/2, -z-1/2'
'x, -y, z-1/2'
'-x-1/2, y-1/2, z'

loop_
_atom_site_type_symbol
_atom_site_label
_atom_site_fract_x
_atom_site_fract_y
_atom_site_fract_z
_atom_site_U_iso_or_equiv
_atom_site_adp_type
_atom_site_calc_flag
_atom_site_refinement_flags
_atom_site_occupancy
_atom_site_disorder_assembly
_atom_site_disorder_group
Zn Zn1 0.5000 0.7858(3) 0.2500 0.0644(10) Uani d S 1 . .
Br Br1 0.60634(9) 0.9276(2) 0.18715(12) 0.0652(6) Uani d . 1 . .
N N1 0.3780(7) 0.6538(15) 0.4943(10) 0.057(4) Uani d . 1 . .
H H1 0.4205 0.6422 0.4626 0.068 Uiso calc R 1 . .
Br Br2 0.54864(10) 0.6305(2) 0.37844(13) 0.0812(7) Uani d . 1 . .
C C2 0.3794(11) 0.736(2) 0.5723(14) 0.062(5) Uani d . 1 . .
C C3 0.3122(13) 0.747(2) 0.6241(14) 0.087(6) Uani d . 1 . .
H H3 0.3123 0.8001 0.6818 0.105 Uiso calc R 1 . .
C C4 0.2454(14) 0.683(3) 0.5953(19) 0.105(9) Uani d . 1 . .
H H4 0.1999 0.6943 0.6308 0.126 Uiso calc R 1 . .
C C5 0.2470(11) 0.599(2) 0.5103(15) 0.093(7) Uani d . 1 . .
H H5 0.2025 0.5519 0.4879 0.112 Uiso calc R 1 . .
C C6 0.3146(12) 0.586(2) 0.4611(11) 0.065(5) Uani d . 1 . .
C C7 0.4534(12) 0.819(2) 0.5998(14) 0.134(9) Uani d . 1 . .
H H7A 0.4741 0.8668 0.5431 0.200 Uiso calc R 1 . .
H H7B 0.4908 0.7507 0.6250 0.200 Uiso calc R 1 . .
H H7C 0.4416 0.8915 0.6485 0.200 Uiso calc R 1 . .
C C8 0.3264(10) 0.498(2) 0.3707(13) 0.102(7) Uani d . 1 . .
H H8A 0.3733 0.4416 0.3764 0.153 Uiso calc R 1 . .
H H8B 0.3302 0.5628 0.3157 0.153 Uiso calc R 1 . .
H H8C 0.2833 0.4323 0.3618 0.153 Uiso calc R 1 . .

loop_
_atom_site_aniso_label
_atom_site_aniso_U_11
_atom_site_aniso_U_22
_atom_site_aniso_U_33
_atom_site_aniso_U_12
_atom_site_aniso_U_13
_atom_site_aniso_U_23
Zn1 0.0466(16) 0.079(2) 0.0675(17) 0.000 0.0036(16) 0.000
Br1 0.0502(10) 0.0731(13) 0.0722(11) -0.0146(10) 0.0135(10) -0.0024(12)
N1 0.041(8) 0.073(11) 0.057(9) -0.007(8) 0.001(8) -0.013(9)
Br2 0.0493(10) 0.1111(17) 0.0831(12) 0.0147(12) 0.0050(11) 0.0377(13)
C2 0.065(13) 0.060(13) 0.061(12) -0.004(11) 0.009(11) 0.010(11)
C3 0.090(15) 0.097(17) 0.075(13) 0.007(15) 0.012(15) -0.012(14)
C4 0.069(15) 0.11(2) 0.14(2) 0.034(15) 0.052(16) 0.023(19)
C5 0.043(11) 0.12(2) 0.116(17) 0.005(13) 0.017(13) 0.018(18)
C6 0.074(13) 0.085(15) 0.037(10) 0.014(13) -0.021(10) 0.011(12)
C7 0.107(18) 0.17(2) 0.125(18) -0.016(18) -0.024(15) -0.080(18)
C8 0.069(12) 0.14(2) 0.094(15) -0.031(14) 0.008(13) -0.011(16)

loop_
_atom_type_symbol
_atom_type_description
_atom_type_scat_dispersion_real
_atom_type_scat_dispersion_imag
_atom_type_scat_source
C C 0.0033 0.0016 'International Tables Vol C Tables 4.2.6.8 and 6.1.1.4'
H H 0.0000 0.0000 'International Tables Vol C Tables 4.2.6.8 and 6.1.1.4'
N N 0.0061 0.0033 'International Tables Vol C Tables 4.2.6.8 and 6.1.1.4'
Zn Zn 0.2839 1.4301 'International Tables Vol C Tables 4.2.6.8 and 6.1.1.4'
Br Br -0.2901 2.4595 'International Tables Vol C Tables 4.2.6.8 and 6.1.1.4'

loop_
_geom_angle_atom_site_label_1
_geom_angle_atom_site_label_2
_geom_angle_atom_site_label_3
_geom_angle_site_symmetry_1
_geom_angle_site_symmetry_3
_geom_angle
_geom_angle_publ_flag
Br1 Zn1 Br1 . 3_655 115.15(15) yes
Br1 Zn1 Br2 . 3_655 108.45(6) yes
Br1 Zn1 Br2 3_655 3_655 108.14(6) ?
Br1 Zn1 Br2 . . 108.14(6) yes
Br1 Zn1 Br2 3_655 . 108.45(6) ?
Br2 Zn1 Br2 3_655 . 108.35(16) yes
C2 N1 C6 . . 124.1(15) ?
C2 N1 H1 . . 118.0 ?
C6 N1 H1 . . 118.0 ?
N1 C2 C3 . . 116.7(18) ?
N1 C2 C7 . . 120.0(16) ?
C3 C2 C7 . . 123(2) ?
C4 C3 C2 . . 123(2) ?
C4 C3 H3 . . 118.5 ?
C2 C3 H3 . . 118.5 ?
C3 C4 C5 . . 118(2) ?
C3 C4 H4 . . 121.2 ?
C5 C4 H4 . . 121.2 ?
C6 C5 C4 . . 119(2) ?
C6 C5 H5 . . 120.6 ?
C4 C5 H5 . . 120.6 ?
N1 C6 C5 . . 119.8(17) ?
N1 C6 C8 . . 114.9(17) ?
C5 C6 C8 . . 125(2) ?
C2 C7 H7A . . 109.5 ?
C2 C7 H7B . . 109.5 ?
H7A C7 H7B . . 109.5 ?
C2 C7 H7C . . 109.5 ?
H7A C7 H7C . . 109.5 ?
H7B C7 H7C . . 109.5 ?
C6 C8 H8A . . 109.5 ?
C6 C8 H8B . . 109.5 ?
H8A C8 H8B . . 109.5 ?
C6 C8 H8C . . 109.5 ?
H8A C8 H8C . . 109.5 ?
H8B C8 H8C . . 109.5 ?

loop_
_geom_bond_atom_site_label_1
_geom_bond_atom_site_label_2
_geom_bond_site_symmetry_2
_geom_bond_distance
_geom_bond_publ_flag
Zn1 Br1 . 2.400(2) yes
Zn1 Br1 3_655 2.400(2) ?
Zn1 Br2 3_655 2.408(3) ?
Zn1 Br2 . 2.408(3) yes
N1 C2 . 1.31(2) ?
N1 C6 . 1.333(19) ?
N1 H1 . 0.8600 ?
C2 C3 . 1.36(2) ?
C2 C7 . 1.53(2) ?
C3 C4 . 1.35(3) ?
C3 H3 . 0.9300 ?
C4 C5 . 1.39(3) ?
C4 H4 . 0.9300 ?
C5 C6 . 1.35(2) ?
C5 H5 . 0.9300 ?
C6 C8 . 1.49(2) ?
C7 H7A . 0.9600 ?
C7 H7B . 0.9600 ?
C7 H7C . 0.9600 ?
C8 H8A . 0.9600 ?
C8 H8B . 0.9600 ?
C8 H8C . 0.9600 ?

loop_
_geom_hbond_atom_site_label_D
_geom_hbond_atom_site_label_H
_geom_hbond_atom_site_label_A
_geom_hbond_site_symmetry_A
_geom_hbond_distance_DH
_geom_hbond_distance_HA
_geom_hbond_distance_DA
_geom_hbond_angle_DHA
N1 H1 Br2 . 0.86 2.49 3.351(12) 174.5
C7 H7C Br1 5_676 0.96 2.91 3.861(18) 170.7

loop_
_geom_torsion_atom_site_label_1
_geom_torsion_atom_site_label_2
_geom_torsion_atom_site_label_3
_geom_torsion_atom_site_label_4
_geom_torsion_site_symmetry_1
_geom_torsion_site_symmetry_2
_geom_torsion_site_symmetry_3
_geom_torsion_site_symmetry_4
_geom_torsion
_geom_torsion_publ_flag
C6 N1 C2 C3 . . . . 3(2) ?
C6 N1 C2 C7 . . . . -175.0(17) ?
N1 C2 C3 C4 . . . . -4(3) ?
C7 C2 C3 C4 . . . . 175(2) ?
C2 C3 C4 C5 . . . . 2(3) ?
C3 C4 C5 C6 . . . . 0(3) ?
C2 N1 C6 C5 . . . . -2(3) ?
C2 N1 C6 C8 . . . . 179.9(15) ?
C4 C5 C6 N1 . . . . 0(3) ?
C4 C5 C6 C8 . . . . 178.4(19) ?
